data_4321456
loop_
_publ_author_name
'Andrea J. Clarkson'
'David A. Buckingham'
'Andrew J. Rogers'
'Allan G. Blackman'
'Charles R. Clark'

_publ_section_title
;
 Kinetic Origin of the Chelate Effect. Base Hydrolysis, H-Exchange
 Reactivity, and Structures of syn,anti-[Co(cyclen)(NH3)2]3+ and
 syn,anti-[Co(cyclen)(diamine)]3+ Ions (diamine = H2N(CH2)2NH2,
 H2N(CH2)3NH2)
;
_journal_name_full 'Inorganic Chemistry'
_journal_page_first 4769
_journal_page_last 4775
_journal_paper_doi 10.1021/ic000325g
_journal_volume 39
_journal_year 2000
_chemical_formula_sum 'C11 H30 Br3 Co N6'
_chemical_formula_weight 545.07
_chemical_name_systematic
;
 ?
;
_space_group_IT_number 29
_symmetry_cell_setting orthorhombic
_symmetry_space_group_name_Hall 'P 2c -2ac'
_symmetry_space_group_name_H-M 'P c a 21'
_atom_sites_solution_hydrogens geom
_atom_sites_solution_primary direct
_atom_sites_solution_secondary difmap
_audit_conform_dict_location ftp://ftp.iucr.org/cifdics/cif_core2.1beta.dic
_audit_conform_dict_name cif_core.dic
_audit_conform_dict_version 2.1beta3
_audit_creation_date 2000-02-10T16:49:05-00:00
_audit_creation_method 'WinGX routine CIF_UPDATE'
_cell_angle_alpha 90
_cell_angle_beta 90
_cell_angle_gamma 90
_cell_formula_units_Z 4
_cell_length_a 14.170(4)
_cell_length_b 10.623(3)
_cell_length_c 12.362(4)
_cell_measurement_temperature 168(2)
_cell_volume 1860.8(10)
_computing_structure_refinement 'SHELXL-97 (Sheldrick, 1997)'
_diffrn_ambient_temperature 168(2)
_diffrn_measured_fraction_theta_full 0.992
_diffrn_measured_fraction_theta_max 0.992
_diffrn_radiation_monochromator graphite
_diffrn_radiation_type MoK\a
_diffrn_radiation_wavelength 0.71073
_diffrn_reflns_av_R_equivalents 0.0305
_diffrn_reflns_av_sigmaI/netI 0.016
_diffrn_reflns_limit_h_max 17
_diffrn_reflns_limit_h_min -13
_diffrn_reflns_limit_k_max 13
_diffrn_reflns_limit_k_min -13
_diffrn_reflns_limit_l_max 15
_diffrn_reflns_limit_l_min -15
_diffrn_reflns_number 21573
_diffrn_reflns_theta_full 26.36
_diffrn_reflns_theta_max 26.36
_diffrn_reflns_theta_min 2.4
_exptl_absorpt_coefficient_mu 7.367
_exptl_crystal_density_diffrn 1.946
_exptl_crystal_density_method 'not measured'
_exptl_crystal_F_000 1080
_refine_diff_density_max 0.522
_refine_diff_density_min -1.31
_refine_diff_density_rms 0.125
_refine_ls_abs_structure_details 'Flack H D (1983), Acta Cryst. A39, 876-881'
_refine_ls_abs_structure_Flack 0.100(11)
_refine_ls_extinction_method none
_refine_ls_goodness_of_fit_ref 1.076
_refine_ls_hydrogen_treatment mixed
_refine_ls_matrix_type full
_refine_ls_number_parameters 190
_refine_ls_number_reflns 3767
_refine_ls_number_restraints 1
_refine_ls_restrained_S_all 1.076
_refine_ls_R_factor_all 0.0295
_refine_ls_R_factor_gt 0.0289
_refine_ls_shift/su_max 0.001
_refine_ls_shift/su_mean 0
_refine_ls_structure_factor_coef Fsqd
_refine_ls_weighting_scheme calc
_refine_ls_wR_factor_gt 0.0777
_refine_ls_wR_factor_ref 0.078
_reflns_number_gt 3702
_reflns_number_total 3767
_reflns_threshold_expression >2sigma(I)
_cod_data_source_file ic000325g_3.cif
_cod_data_source_block psgo
_cod_database_code 4321456

loop_
_symmetry_equiv_pos_as_xyz
'x, y, z'
'-x, -y, z+1/2'
'x+1/2, -y, z'
'-x+1/2, y, z+1/2'

loop_
_atom_site_label
_atom_site_type_symbol
_atom_site_fract_x
_atom_site_fract_y
_atom_site_fract_z
_atom_site_U_iso_or_equiv
_atom_site_adp_type
_atom_site_occupancy
_atom_site_symmetry_multiplicity
_atom_site_calc_flag
_atom_site_refinement_flags
_atom_site_disorder_assembly
_atom_site_disorder_group
Br1 Br 0.85224(3) 0.15611(4) 0.33358(4) 0.01847(11) Uani 1 1 d . . .
Br2 Br 0.63608(4) 0.58357(5) 0.13784(5) 0.03235(14) Uani 1 1 d . . .
Br3 Br 0.88228(3) 0.84221(4) 0.03060(4) 0.02318(12) Uani 1 1 d . . .
Co1 Co 0.51506(3) 0.26481(4) 0.31685(4) 0.00769(11) Uani 1 1 d . . .
N1 N 0.5217(2) 0.4485(3) 0.3382(3) 0.0127(7) Uani 1 1 d . . .
H1 H 0.5515 0.479 0.2786 0.015 Uiso 1 1 calc R . .
N4 N 0.6350(3) 0.2614(3) 0.4024(3) 0.0117(7) Uani 1 1 d . . .
H4 H 0.679 0.2145 0.367 0.014 Uiso 1 1 calc R . .
N3 N 0.4554(2) 0.2326(3) 0.4554(3) 0.0112(7) Uani 1 1 d . . .
H3 H 0.4479 0.3076 0.49 0.013 Uiso 1 1 calc R . .
N2 N 0.3849(2) 0.2973(4) 0.2669(3) 0.0143(7) Uani 1 1 d . . .
H2 H 0.3749 0.2541 0.2044 0.017 Uiso 1 1 calc R . .
N5 N 0.5682(2) 0.2840(3) 0.1690(3) 0.0114(7) Uani 1 1 d . . .
H5A H 0.524 0.259 0.1213 0.014 Uiso 1 1 calc R . .
H5B H 0.5786 0.3665 0.1574 0.014 Uiso 1 1 calc R . .
N6 N 0.5114(3) 0.0832(4) 0.2783(3) 0.0149(8) Uani 1 1 d . . .
H6A H 0.4853 0.0411 0.3339 0.018 Uiso 1 1 calc R . .
H6B H 0.4727 0.0741 0.2211 0.018 Uiso 1 1 calc R . .
C8 C 0.5846(3) 0.4790(4) 0.4305(4) 0.0168(9) Uani 1 1 d . . .
H8A H 0.5541 0.4603 0.4989 0.02 Uiso 1 1 calc R . .
H8B H 0.6025 0.5672 0.4295 0.02 Uiso 1 1 calc R . .
C7 C 0.6694(3) 0.3953(4) 0.4131(4) 0.0160(9) Uani 1 1 d . . .
H7A H 0.7027 0.4204 0.348 0.019 Uiso 1 1 calc R . .
H7B H 0.7124 0.4024 0.4738 0.019 Uiso 1 1 calc R . .
C6 C 0.6180(3) 0.2065(4) 0.5146(4) 0.0165(9) Uani 1 1 d . . .
H6A H 0.6637 0.1406 0.5289 0.02 Uiso 1 1 calc R . .
H6B H 0.626 0.2717 0.5688 0.02 Uiso 1 1 calc R . .
C5 C 0.5190(3) 0.1529(4) 0.5217(4) 0.0182(9) Uani 1 1 d . . .
H5A H 0.5183 0.0671 0.4949 0.022 Uiso 1 1 calc R . .
H5B H 0.4979 0.1523 0.5964 0.022 Uiso 1 1 calc R . .
C4 C 0.3605(3) 0.1781(4) 0.4366(4) 0.0144(9) Uani 1 1 d . . .
H4C H 0.3238 0.1805 0.5028 0.017 Uiso 1 1 calc R . .
H4D H 0.3661 0.0912 0.4136 0.017 Uiso 1 1 calc R . .
C3 C 0.3128(3) 0.2552(5) 0.3500(4) 0.0222(10) Uani 1 1 d . . .
H3C H 0.2829 0.3282 0.3823 0.027 Uiso 1 1 calc R . .
H3D H 0.2643 0.2052 0.315 0.027 Uiso 1 1 calc R . .
C2 C 0.3771(3) 0.4354(5) 0.2442(4) 0.0208(10) Uani 1 1 d . . .
H2A H 0.3113 0.4602 0.2403 0.025 Uiso 1 1 calc R . .
H2B H 0.407 0.4553 0.1757 0.025 Uiso 1 1 calc R . .
C1 C 0.4264(3) 0.5050(4) 0.3361(4) 0.0194(9) Uani 1 1 d . . .
H1A H 0.4296 0.5946 0.3215 0.023 Uiso 1 1 calc R . .
H1B H 0.3939 0.4917 0.4042 0.023 Uiso 1 1 calc R . .
C9 C 0.6575(3) 0.2147(4) 0.1440(4) 0.0133(8) Uani 1 1 d . . .
H9A H 0.7054 0.238 0.1963 0.016 Uiso 1 1 calc R . .
H9B H 0.6798 0.2396 0.0729 0.016 Uiso 1 1 calc R . .
C10 C 0.6440(3) 0.0731(4) 0.1463(4) 0.0165(9) Uani 1 1 d . . .
H10A H 0.7046 0.0333 0.1332 0.02 Uiso 1 1 calc R . .
H10B H 0.6024 0.0496 0.0874 0.02 Uiso 1 1 calc R . .
C11 C 0.6036(3) 0.0209(4) 0.2513(3) 0.0149(8) Uani 1 1 d . . .
H11A H 0.594 -0.0691 0.2441 0.018 Uiso 1 1 calc R . .
H11B H 0.6481 0.0349 0.3096 0.018 Uiso 1 1 calc R . .

loop_
_atom_site_aniso_label
_atom_site_aniso_U_11
_atom_site_aniso_U_22
_atom_site_aniso_U_33
_atom_site_aniso_U_23
_atom_site_aniso_U_13
_atom_site_aniso_U_12
Br1 0.0182(2) 0.01377(19) 0.0234(2) 0.00081(18) -0.00034(18) 0.00316(14)
Br2 0.0363(3) 0.0335(3) 0.0273(3) 0.0154(2) -0.0076(2) -0.0080(2)
Br3 0.0229(2) 0.0247(2) 0.0220(2) 0.0075(2) -0.0084(2) -0.00477(18)
Co1 0.0097(2) 0.0065(2) 0.0069(2) -0.0003(2) 0.0014(2) -0.00055(18)
N1 0.0165(16) 0.0101(16) 0.0115(18) 0.0020(13) 0.0003(14) -0.0008(13)
N4 0.0118(17) 0.0139(18) 0.0092(17) 0.0014(14) 0.0005(13) -0.0012(13)
N3 0.0139(16) 0.0068(15) 0.0127(16) 0.0003(13) 0.0025(14) -0.0003(13)
N2 0.0143(17) 0.0184(19) 0.0102(17) 0.0009(15) 0.0029(14) 0.0004(15)
N5 0.0146(17) 0.0108(17) 0.0089(16) -0.0010(12) -0.0020(13) -0.0013(14)
N6 0.0145(17) 0.0139(18) 0.0164(18) -0.0002(14) 0.0052(14) -0.0025(14)
C8 0.025(2) 0.010(2) 0.015(2) -0.0033(16) 0.0026(18) -0.0065(17)
C7 0.017(2) 0.013(2) 0.018(2) -0.0001(17) -0.0023(17) -0.0060(18)
C6 0.017(2) 0.020(2) 0.013(2) 0.0089(18) -0.0016(16) 0.0000(17)
C5 0.019(2) 0.020(2) 0.016(2) 0.0078(17) 0.0035(18) 0.0008(17)
C4 0.013(2) 0.015(2) 0.015(2) -0.0005(17) 0.0044(16) -0.0040(16)
C3 0.014(2) 0.031(3) 0.022(2) 0.0026(19) 0.0043(18) -0.0028(18)
C2 0.021(2) 0.021(2) 0.020(2) 0.005(2) -0.0012(18) 0.0085(19)
C1 0.024(2) 0.0162(19) 0.018(2) 0.0006(18) 0.001(2) 0.0078(17)
C9 0.0102(17) 0.019(2) 0.0107(19) -0.0018(17) 0.0041(16) -0.0006(15)
C10 0.020(2) 0.015(2) 0.015(2) -0.0048(18) 0.0064(17) 0.0005(16)
C11 0.018(2) 0.0108(19) 0.016(2) -0.0026(16) 0.0009(16) 0.0011(17)

loop_
_atom_type_symbol
_atom_type_description
_atom_type_scat_dispersion_real
_atom_type_scat_dispersion_imag
_atom_type_scat_source
C C 0.0033 0.0016 'International Tables Vol C Tables 4.2.6.8 and 6.1.1.4'
H H 0 0 'International Tables Vol C Tables 4.2.6.8 and 6.1.1.4'
N N 0.0061 0.0033 'International Tables Vol C Tables 4.2.6.8 and 6.1.1.4'
Co Co 0.3494 0.9721 'International Tables Vol C Tables 4.2.6.8 and 6.1.1.4'
Br Br -0.2901 2.4595 'International Tables Vol C Tables 4.2.6.8 and 6.1.1.4'

loop_
_geom_angle_atom_site_label_1
_geom_angle_atom_site_label_2
_geom_angle_atom_site_label_3
_geom_angle
_geom_angle_site_symmetry_1
_geom_angle_site_symmetry_3
_geom_angle_publ_flag
N3 Co1 N1 94.41(14) . . ?
N3 Co1 N2 84.23(15) . . ?
N1 Co1 N2 85.03(15) . . ?
N3 Co1 N5 174.25(15) . . ?
N1 Co1 N5 90.22(15) . . ?
N2 Co1 N5 92.80(15) . . ?
N3 Co1 N6 91.69(15) . . ?
N1 Co1 N6 173.70(16) . . ?
N2 Co1 N6 94.03(16) . . ?
N5 Co1 N6 83.60(15) . . ?
N3 Co1 N4 84.30(15) . . ?
N1 Co1 N4 84.64(15) . . ?
N2 Co1 N4 163.91(15) . . ?
N5 Co1 N4 99.54(14) . . ?
N6 Co1 N4 97.55(16) . . ?
C1 N1 C8 118.3(4) . . ?
C1 N1 Co1 110.9(3) . . ?
C8 N1 Co1 110.4(3) . . ?
C7 N4 C6 109.4(3) . . ?
C7 N4 Co1 107.7(3) . . ?
C6 N4 Co1 110.7(3) . . ?
C4 N3 C5 114.5(3) . . ?
C4 N3 Co1 109.0(3) . . ?
C5 N3 Co1 108.9(3) . . ?
C2 N2 C3 111.5(4) . . ?
C2 N2 Co1 107.3(3) . . ?
C3 N2 Co1 111.5(3) . . ?
C9 N5 Co1 117.4(3) . . ?
C11 N6 Co1 117.3(3) . . ?
N1 C8 C7 103.9(3) . . ?
N4 C7 C8 108.1(4) . . ?
C5 C6 N4 110.1(4) . . ?
N3 C5 C6 108.4(4) . . ?
N3 C4 C3 107.8(4) . . ?
C4 C3 N2 109.8(4) . . ?
N2 C2 C1 107.6(4) . . ?
N1 C1 C2 103.6(3) . . ?
N5 C9 C10 112.1(3) . . ?
C9 C10 C11 115.1(4) . . ?
N6 C11 C10 110.9(4) . . ?

loop_
_geom_bond_atom_site_label_1
_geom_bond_atom_site_label_2
_geom_bond_distance
_geom_bond_site_symmetry_2
_geom_bond_publ_flag
Co1 N3 1.941(4) . ?
Co1 N1 1.971(4) . ?
Co1 N2 1.976(4) . ?
Co1 N5 1.988(4) . ?
Co1 N6 1.988(4) . ?
Co1 N4 2.003(4) . ?
N1 C1 1.477(5) . ?
N1 C8 1.484(6) . ?
N4 C7 1.509(5) . ?
N4 C6 1.524(5) . ?
N3 C4 1.482(5) . ?
N3 C5 1.484(6) . ?
N2 C2 1.498(6) . ?
N2 C3 1.516(6) . ?
N5 C9 1.496(5) . ?
N6 C11 1.501(6) . ?
C8 C7 1.511(7) . ?
C6 C5 1.516(6) . ?
C4 C3 1.509(7) . ?
C2 C1 1.525(7) . ?
C9 C10 1.517(6) . ?
C10 C11 1.523(6) . ?
